data_4300528
loop_
_publ_author_name
'K. Muller-Buschbaum, Catharina C. Quitmann'

_publ_section_title
;
Homoleptic Rare Earth Dipyridylamides [Ln2(N(NC5H4)2)6],
Ln = Ce, Nd, Sm, Ho,
;
_journal_name_full 'Inorganic Chemistry'
_journal_year 2006
_chemical_formula_moiety '[Ho(N(C5H4N)2)3)]2'
_chemical_formula_sum 'C60 H48 Ho2 N18'
_chemical_formula_weight 1306.03
_chemical_melting_point 608.15
_chemical_name_common Holmium-tris-(dipyridylamide)
_space_group_IT_number 14
_symmetry_cell_setting monoclinic
_symmetry_space_group_name_Hall '-P 2yn'
_symmetry_space_group_name_H-M 'P 1 21/n 1'
_cell_angle_alpha 90.00
_cell_angle_beta 100.85(3)
_cell_angle_gamma 90.00
_cell_formula_units_Z 2
_cell_length_a 10.735(2)
_cell_length_b 15.175(3)
_cell_length_c 16.213(3)
_cell_measurement_temperature 170(2)
_cell_volume 2594.1(9)
_diffrn_ambient_temperature 170(2)
_exptl_crystal_density_diffrn 1.730
_cod_depositor_comments
;
The following automatic conversions were performed:

'_chemical_melting_point' value '335oC' was changed to '608.15' - it
was converted from degrees Celsius(C) to Kelvins(K).

Automatic conversion script
Id: cif_fix_values 1646 2011-03-28 12:23:43Z adriana 
;
_cod_original_sg_symbol_H-M 'P 21/n'
_cod_database_code 4300528

loop_
_symmetry_equiv_pos_as_xyz
'x, y, z'
'-x+1/2, y+1/2, -z+1/2'
'-x, -y, -z'
'x-1/2, -y-1/2, z-1/2'

loop_
_atom_site_label
_atom_site_type_symbol
_atom_site_fract_x
_atom_site_fract_y
_atom_site_fract_z
_atom_site_U_iso_or_equiv
_atom_site_adp_type
_atom_site_occupancy
_atom_site_symmetry_multiplicity
_atom_site_calc_flag
_atom_site_refinement_flags
_atom_site_disorder_assembly
_atom_site_disorder_group
Ho1 Ho 0.91835(2) 0.096967(15) 0.928325(14) 0.01982(8) Uani 1 1 d . . .
N2 N 1.0879(4) 0.0655(3) 0.8490(3) 0.0219(8) Uani 1 1 d . . .
C10 C 0.7003(6) 0.0810(5) 0.5704(4) 0.0373(14) Uani 1 1 d . . .
N5 N 1.0146(4) 0.2390(3) 0.9045(3) 0.0260(9) Uani 1 1 d . . .
C26 C 0.7961(5) -0.0809(3) 0.9139(3) 0.0219(10) Uani 1 1 d . . .
N6 N 0.6016(4) 0.2105(3) 0.9207(3) 0.0274(9) Uani 1 1 d . . .
N7 N 0.9284(4) -0.0706(3) 0.9363(3) 0.0235(9) Uani 1 1 d . . .
N1 N 0.8891(4) 0.0849(3) 0.7805(3) 0.0228(9) Uani 1 1 d . . .
N8 N 1.1193(4) -0.1326(3) 0.9311(3) 0.0248(9) Uani 1 1 d . . .
N9 N 0.7341(4) -0.0040(3) 0.9211(3) 0.0241(9) Uani 1 1 d . . .
N4 N 0.8069(4) 0.2332(3) 0.9037(3) 0.0229(9) Uani 1 1 d . . .
C6 C 0.7902(5) 0.0937(4) 0.7119(3) 0.0268(10) Uani 1 1 d . . .
C11 C 0.9037(5) 0.2844(3) 0.8856(3) 0.0212(9) Uani 1 1 d . . .
C21 C 1.0020(5) -0.1162(4) 0.8871(4) 0.0248(11) Uani 1 1 d . . .
C27 C 0.6060(5) -0.0057(4) 0.9099(4) 0.0290(11) Uani 1 1 d . . .
C9 C 0.5827(6) 0.1095(5) 0.5823(4) 0.0375(14) Uani 1 1 d . . .
N3 N 0.8028(5) 0.0720(4) 0.6337(3) 0.0335(11) Uani 1 1 d . . .
C14 C 1.0111(6) 0.4044(4) 0.8313(4) 0.0341(12) Uani 1 1 d . . .
C1 C 1.0138(5) 0.0770(3) 0.7720(3) 0.0216(10) Uani 1 1 d . . .
C30 C 0.7319(5) -0.1600(4) 0.8921(4) 0.0275(11) Uani 1 1 d . . .
C4 C 1.2002(5) 0.0811(4) 0.7099(4) 0.0356(13) Uani 1 1 d . . .
C28 C 0.5373(5) -0.0809(4) 0.8874(4) 0.0321(13) Uani 1 1 d . . .
C20 C 0.4945(5) 0.2364(5) 0.9453(4) 0.0335(13) Uani 1 1 d . . .
C13 C 1.1256(6) 0.3576(4) 0.8514(4) 0.0357(13) Uani 1 1 d . . .
C23 C 1.1783(6) -0.1912(4) 0.8078(4) 0.0328(12) Uani 1 1 d . . .
C22 C 1.2051(5) -0.1716(4) 0.8907(4) 0.0305(12) Uani 1 1 d . . .
C12 C 1.1222(5) 0.2764(4) 0.8860(4) 0.0298(12) Uani 1 1 d . . .
C5 C 1.0696(6) 0.0845(5) 0.7001(4) 0.0338(13) Uani 1 1 d . . .
C2 C 1.2166(5) 0.0609(4) 0.8559(4) 0.0292(11) Uani 1 1 d . . .
C7 C 0.6717(5) 0.1229(4) 0.7290(4) 0.0256(11) Uani 1 1 d . . .
C29 C 0.6008(5) -0.1590(4) 0.8779(4) 0.0328(12) Uani 1 1 d . . .
C17 C 0.6840(6) 0.3559(4) 0.9495(4) 0.0322(12) Uani 1 1 d . . .
C3 C 1.2756(5) 0.0684(4) 0.7891(4) 0.0330(12) Uani 1 1 d . . .
C16 C 0.6971(5) 0.2695(4) 0.9236(3) 0.0259(11) Uani 1 1 d . . .
C25 C 0.9669(5) -0.1364(4) 0.8025(4) 0.0292(11) Uani 1 1 d . . .
C15 C 0.9001(6) 0.3683(4) 0.8473(4) 0.0308(12) Uani 1 1 d . . .
C19 C 0.4752(6) 0.3209(5) 0.9722(4) 0.0380(14) Uani 1 1 d . . .
C24 C 1.0571(6) -0.1723(4) 0.7615(4) 0.0352(13) Uani 1 1 d . . .
C8 C 0.5698(5) 0.1312(4) 0.6632(4) 0.0336(13) Uani 1 1 d . . .
C18 C 0.5723(7) 0.3813(5) 0.9745(5) 0.0407(15) Uani 1 1 d . . .
H20 H 0.881(7) -0.129(5) 0.762(5) 0.05(2) Uiso 1 1 d . . .
H12 H 0.811(6) 0.395(4) 0.830(4) 0.019(14) Uiso 1 1 d . . .
H2 H 1.365(5) 0.062(4) 0.798(4) 0.018(14) Uiso 1 1 d . . .
H1 H 1.265(5) 0.053(4) 0.916(3) 0.013(13) Uiso 1 1 d . . .
H24 H 0.791(5) -0.202(4) 0.887(3) 0.010(12) Uiso 1 1 d . . .
H18 H 1.230(5) -0.214(4) 0.785(3) 0.014(13) Uiso 1 1 d . . .
H19 H 1.047(7) -0.189(6) 0.695(5) 0.05(2) Uiso 1 1 d . . .
H21 H 0.565(5) 0.046(4) 0.910(3) 0.012(13) Uiso 1 1 d . . .
H5 H 0.669(7) 0.138(5) 0.777(5) 0.034(19) Uiso 1 1 d . . .
H23 H 0.550(5) -0.219(4) 0.864(4) 0.024(15) Uiso 1 1 d . . .
H4 H 1.021(7) 0.084(5) 0.650(5) 0.04(2) Uiso 1 1 d . . .
H13 H 0.740(6) 0.388(5) 0.957(4) 0.023(16) Uiso 1 1 d . . .
H22 H 0.446(7) -0.074(5) 0.869(4) 0.035(18) Uiso 1 1 d . . .
H3 H 1.238(7) 0.094(5) 0.659(4) 0.035(18) Uiso 1 1 d . . .
H7 H 0.525(10) 0.114(7) 0.540(7) 0.07(3) Uiso 1 1 d . . .
H9 H 1.211(9) 0.236(7) 0.927(7) 0.09(3) Uiso 1 1 d . . .
H15 H 0.392(7) 0.339(6) 0.987(5) 0.05(2) Uiso 1 1 d . . .
H8 H 0.717(6) 0.062(5) 0.514(4) 0.034(18) Uiso 1 1 d . . .
H17 H 1.281(9) -0.181(7) 0.931(6) 0.07(3) Uiso 1 1 d . . .
H11 H 1.010(8) 0.458(7) 0.810(5) 0.06(3) Uiso 1 1 d . . .
H16 H 0.427(7) 0.187(6) 0.935(5) 0.05(2) Uiso 1 1 d . . .
H6 H 0.475(9) 0.157(7) 0.657(6) 0.07(3) Uiso 1 1 d . . .
H10 H 1.210(10) 0.382(8) 0.848(7) 0.09(3) Uiso 1 1 d . . .
H14 H 0.582(12) 0.440(10) 1.011(8) 0.14(5) Uiso 1 1 d . . .

loop_
_atom_site_aniso_label
_atom_site_aniso_U_11
_atom_site_aniso_U_22
_atom_site_aniso_U_33
_atom_site_aniso_U_23
_atom_site_aniso_U_13
_atom_site_aniso_U_12
Ho1 0.01879(11) 0.01858(12) 0.02282(12) 0.00057(10) 0.00575(7) 0.00243(9)
N2 0.024(2) 0.017(2) 0.026(2) 0.0014(17) 0.0061(17) 0.0036(16)
C10 0.042(3) 0.042(4) 0.029(3) 0.001(3) 0.009(2) -0.009(3)
N5 0.023(2) 0.019(2) 0.037(2) -0.0024(19) 0.0081(18) 0.0009(17)
C26 0.023(2) 0.018(3) 0.024(2) 0.0016(19) 0.0037(19) -0.0003(18)
N6 0.025(2) 0.029(2) 0.030(2) 0.000(2) 0.0084(17) 0.0039(19)
N7 0.022(2) 0.024(2) 0.025(2) -0.0043(18) 0.0049(17) -0.0002(16)
N1 0.024(2) 0.021(2) 0.025(2) -0.0032(17) 0.0086(16) 0.0024(16)
N8 0.0201(19) 0.028(2) 0.026(2) 0.0019(19) 0.0040(17) 0.0008(17)
N9 0.023(2) 0.021(2) 0.028(2) -0.0047(18) 0.0033(17) 0.0041(17)
N4 0.0175(18) 0.024(2) 0.027(2) 0.0034(18) 0.0055(16) 0.0083(16)
C6 0.031(2) 0.020(2) 0.029(3) 0.001(2) 0.003(2) -0.005(2)
C11 0.026(2) 0.013(2) 0.025(2) -0.002(2) 0.0053(18) 0.0021(19)
C21 0.021(2) 0.022(3) 0.032(3) 0.001(2) 0.006(2) -0.0011(19)
C27 0.025(2) 0.032(3) 0.032(3) 0.003(2) 0.009(2) 0.005(2)
C9 0.034(3) 0.039(3) 0.035(3) 0.004(3) -0.008(2) -0.004(3)
N3 0.037(3) 0.037(3) 0.027(2) 0.001(2) 0.007(2) 0.002(2)
C14 0.041(3) 0.023(3) 0.042(3) -0.003(3) 0.017(3) -0.004(3)
C1 0.025(2) 0.019(2) 0.022(2) -0.0025(18) 0.0088(19) 0.0009(18)
C30 0.027(2) 0.026(3) 0.030(3) 0.000(2) 0.007(2) 0.000(2)
C4 0.028(3) 0.043(4) 0.039(3) 0.000(3) 0.014(2) -0.001(2)
C28 0.019(2) 0.036(3) 0.042(3) 0.009(3) 0.007(2) -0.003(2)
C20 0.027(3) 0.044(4) 0.031(3) 0.002(3) 0.010(2) 0.004(2)
C13 0.038(3) 0.029(3) 0.046(4) -0.007(3) 0.020(3) -0.008(2)
C23 0.031(3) 0.033(3) 0.038(3) -0.004(3) 0.019(2) 0.001(2)
C22 0.027(3) 0.030(3) 0.035(3) 0.004(2) 0.010(2) 0.008(2)
C12 0.027(2) 0.024(3) 0.040(3) -0.004(2) 0.009(2) -0.002(2)
C5 0.032(3) 0.045(4) 0.026(3) 0.007(3) 0.009(2) 0.000(3)
C2 0.026(2) 0.026(3) 0.037(3) 0.005(2) 0.009(2) 0.006(2)
C7 0.026(2) 0.022(3) 0.028(3) -0.003(2) 0.004(2) 0.000(2)
C29 0.028(3) 0.036(3) 0.034(3) 0.006(3) 0.007(2) -0.005(2)
C17 0.033(3) 0.023(3) 0.042(3) -0.004(2) 0.012(3) 0.004(2)
C3 0.023(3) 0.036(3) 0.043(3) 0.005(3) 0.013(2) 0.006(2)
C16 0.024(2) 0.028(3) 0.026(3) -0.002(2) 0.0070(19) 0.008(2)
C25 0.024(2) 0.033(3) 0.030(3) -0.003(2) 0.004(2) -0.003(2)
C15 0.037(3) 0.025(3) 0.030(3) 0.001(2) 0.005(2) 0.003(2)
C19 0.032(3) 0.047(4) 0.039(3) 0.004(3) 0.016(3) 0.017(3)
C24 0.039(3) 0.035(3) 0.033(3) -0.010(2) 0.010(3) 0.000(2)
C8 0.025(3) 0.025(3) 0.050(4) 0.005(3) 0.005(2) -0.001(2)
C18 0.046(3) 0.035(3) 0.046(4) -0.001(3) 0.022(3) 0.014(3)

loop_
_geom_bond_atom_site_label_1
_geom_bond_atom_site_label_2
_geom_bond_distance
_geom_bond_site_symmetry_2
_geom_bond_publ_flag
Ho1 N1 2.365(4) . ?
Ho1 N4 2.384(4) . ?
Ho1 N8 2.449(5) 3_757 ?
Ho1 N5 2.452(5) . ?
Ho1 N2 2.465(4) . ?
Ho1 N9 2.488(5) . ?
Ho1 N7 2.515(4) 3_757 ?
Ho1 N7 2.547(5) . ?
Ho1 C1 2.922(5) . ?
Ho1 C11 2.925(5) . ?
Ho1 C21 2.968(6) 3_757 ?
Ho1 C26 2.991(5) . ?
N2 C1 1.359(7) . ?
N2 C2 1.367(7) . ?
C10 N3 1.362(8) . ?
C10 C9 1.382(10) . ?
N5 C11 1.359(6) . ?
N5 C12 1.370(7) . ?
C26 N9 1.359(7) . ?
C26 C30 1.396(8) . ?
C26 N7 1.407(6) . ?
N6 C20 1.345(7) . ?
N6 C16 1.356(7) . ?
N7 C21 1.406(7) . ?
N7 Ho1 2.515(4) 3_757 ?
N1 C1 1.377(6) . ?
N1 C6 1.392(7) . ?
N8 C21 1.349(6) . ?
N8 C22 1.362(7) . ?
N8 Ho1 2.449(5) 3_757 ?
N9 C27 1.353(7) . ?
N4 C11 1.373(6) . ?
N4 C16 1.393(6) . ?
C6 N3 1.342(8) . ?
C6 C7 1.423(8) . ?
C11 C15 1.414(8) . ?
C21 C25 1.387(8) . ?
C21 Ho1 2.968(6) 3_757 ?
C27 C28 1.370(9) . ?
C9 C8 1.385(10) . ?
C14 C15 1.379(9) . ?
C14 C13 1.403(9) . ?
C1 C5 1.413(7) . ?
C30 C29 1.383(8) . ?
C4 C5 1.382(8) . ?
C4 C3 1.397(9) . ?
C28 C29 1.391(9) . ?
C20 C19 1.384(10) . ?
C13 C12 1.358(9) . ?
C23 C22 1.355(9) . ?
C23 C24 1.403(9) . ?
C2 C3 1.359(8) . ?
C7 C8 1.383(8) . ?
C17 C18 1.389(8) . ?
C17 C16 1.393(8) . ?
C25 C24 1.385(8) . ?
C19 C18 1.384(10) . ?
